data_7235384
loop_
_publ_author_name
'Kumar, A. Sudheer'
'Kommu, Nagarjuna'
'Ghule, Vikas D.'
'Sahoo, Akhila K.'

_publ_section_title
;
 Synthesis of trifluoromethyl-substituted N-aryl-poly-1,2,3-triazole
 derivatives
;
_journal_issue 21
_journal_name_full 'Journal of Materials Chemistry A'
_journal_page_first 7917
_journal_paper_doi 10.1039/c3ta15184k
_journal_volume 2
_journal_year 2014
_chemical_formula_sum 'C9 H6 F N5 O2'
_chemical_formula_weight 235.19
_space_group_IT_number 14
_space_group_name_Hall '-P 2yn'
_space_group_name_H-M_alt 'P 1 21/n 1'
_symmetry_cell_setting monoclinic
_symmetry_space_group_name_Hall '-P 2yn'
_symmetry_space_group_name_H-M 'P 1 21/n 1'
_atom_sites_solution_hydrogens geom
_atom_sites_solution_primary direct
_atom_sites_solution_secondary difmap
_audit_creation_method SHELXL-97
_cell_angle_alpha 90.00
_cell_angle_beta 97.370(9)
_cell_angle_gamma 90.00
_cell_formula_units_Z 1
_cell_length_a 5.4767(5)
_cell_length_b 24.405(2)
_cell_length_c 7.9829(8)
_cell_measurement_reflns_used 1338
_cell_measurement_temperature 293(2)
_cell_measurement_theta_max 28.637
_cell_measurement_theta_min 3.061
_cell_volume 1058.17(17)
_computing_cell_refinement
;
 CrysAlisPro, Oxford Diffraction Ltd.,
 Version 1.171.33.55 (release 05-01-2010 CrysAlis171 .NET)
 (compiled Jan 5 2010,16:28:46)
;
_computing_data_collection
;
 CrysAlisPro, Oxford Diffraction Ltd.,
 Version 1.171.33.55 (release 05-01-2010 CrysAlis171 .NET)
 (compiled Jan 5 2010,16:28:46)
;
_computing_data_reduction
;
 CrysAlisPro, Oxford Diffraction Ltd.,
 Version 1.171.33.55 (release 05-01-2010 CrysAlis171 .NET)
 (compiled Jan 5 2010,16:28:46)
;
_computing_molecular_graphics
;
 OLEX2: a complete structure solution, refinement and analysis program.
 Dolomanov et al., J. Appl. Cryst. (2009). 42, 339-341
;
_computing_publication_material
;
 OLEX2: a complete structure solution, refinement and analysis program.
 Dolomanov et al., J. Appl. Cryst. (2009). 42, 339-341
;
_computing_structure_refinement 'SHELXL-97 (Sheldrick, 1997)'
_computing_structure_solution 'SHELXS-97 (Sheldrick, 1990)/Bruker'
_diffrn_ambient_temperature 293(2)
_diffrn_detector_area_resol_mean 16.3291
_diffrn_measured_fraction_theta_full 0.865
_diffrn_measured_fraction_theta_max 0.865
_diffrn_measurement_details
;
 1 omega 38.00 88.00 1.0000 55.0000
 omega____ theta____ kappa____ phi______ frames
 - 18.7003 179.0000 60.0000 50
 2 omega -24.00 90.00 1.0000 55.0000
 omega____ theta____ kappa____ phi______ frames
 - 18.7003 19.0000 120.0000 114
 3 omega 48.00 95.00 1.0000 55.0000
 omega____ theta____ kappa____ phi______ frames
 - 18.7003 -179.0000 -30.0000 47
;
_diffrn_measurement_device_type 'Xcalibur, Eos, Gemini'
_diffrn_measurement_method '\w scans'
_diffrn_orient_matrix_UB_11 0.0721081
_diffrn_orient_matrix_UB_12 -0.0236002
_diffrn_orient_matrix_UB_13 0.0228068
_diffrn_orient_matrix_UB_21 0.0070215
_diffrn_orient_matrix_UB_22 -0.0054341
_diffrn_orient_matrix_UB_23 -0.0865582
_diffrn_orient_matrix_UB_31 0.1086417
_diffrn_orient_matrix_UB_32 0.0160569
_diffrn_orient_matrix_UB_33 0.0042205
_diffrn_radiation_monochromator graphite
_diffrn_radiation_source 'fine-focus sealed tube'
_diffrn_radiation_type 'Mo K\a'
_diffrn_radiation_wavelength 0.7107
_diffrn_reflns_av_R_equivalents 0.0257
_diffrn_reflns_av_sigmaI/netI 0.0601
_diffrn_reflns_limit_h_max 7
_diffrn_reflns_limit_h_min -7
_diffrn_reflns_limit_k_max 32
_diffrn_reflns_limit_k_min -22
_diffrn_reflns_limit_l_max 10
_diffrn_reflns_limit_l_min -4
_diffrn_reflns_number 4390
_diffrn_reflns_theta_full 28.70
_diffrn_reflns_theta_max 28.70
_diffrn_reflns_theta_min 3.07
_exptl_absorpt_coefficient_mu 0.030
_exptl_absorpt_correction_T_max 1.0
_exptl_absorpt_correction_T_min 0.91538
_exptl_absorpt_correction_type multi-scan
_exptl_absorpt_process_details
;
 CrysAlisPro, Oxford Diffraction Ltd.,
 Version 1.171.33.55 (release 05-01-2010 CrysAlis171 .NET)
 (compiled Jan 5 2010,16:28:46)
 Empirical absorption correction using spherical harmonics,
 implemented in SCALE3 ABSPACK scaling algorithm.
;
_exptl_crystal_density_diffrn 0.369
_exptl_crystal_density_method 'not measured'
_exptl_crystal_F_000 120
_refine_diff_density_max 0.626
_refine_diff_density_min -0.413
_refine_diff_density_rms 0.052
_refine_ls_extinction_method none
_refine_ls_goodness_of_fit_ref 1.162
_refine_ls_hydrogen_treatment mixed
_refine_ls_matrix_type full
_refine_ls_number_parameters 163
_refine_ls_number_reflns 2373
_refine_ls_number_restraints 0
_refine_ls_restrained_S_all 1.162
_refine_ls_R_factor_all 0.1413
_refine_ls_R_factor_gt 0.0741
_refine_ls_shift/su_max 0.001
_refine_ls_shift/su_mean 0.000
_refine_ls_structure_factor_coef Fsqd
_refine_ls_weighting_details
;
calc w=1/[\s^2^(Fo^2^)+(0.1000P)^2^+0.0000P] where P=(Fo^2^+2Fc^2^)/3
;
_refine_ls_weighting_scheme calc
_refine_ls_wR_factor_gt 0.2063
_refine_ls_wR_factor_ref 0.2283
_reflns_number_gt 1171
_reflns_number_total 2373
_reflns_threshold_expression >2sigma(I)
_cod_data_source_file c3ta15184k2.cif
_cod_data_source_block M1
_cod_depositor_comments
;
The following automatic conversions were performed:

data item '_symmetry_cell_setting' value 'Monoclinic' was changed to
'monoclinic' in accordance with the
/home/saulius/struct/COD-crude-data/automatic-downloads/DataCite-retrospective/RSC/depositions/lib/dictionaries/cif_core.dic
dictionary named 'cif_core.dic' version 2.4.2 last updated on
2011-04-26.

Automatic conversion script
Id: cif_fix_values 6909 2019-04-08 15:41:33Z antanas 
;
_cod_original_cell_volume 1058.18(17)
_cod_database_code 7235384

loop_
_symmetry_equiv_pos_as_xyz
'-x+1/2, y+1/2, -z+1/2'
'-x, -y, -z'
'x, y, z'
'x-1/2, -y-1/2, z-1/2'

loop_
_atom_site_label
_atom_site_type_symbol
_atom_site_fract_x
_atom_site_fract_y
_atom_site_fract_z
_atom_site_U_iso_or_equiv
_atom_site_adp_type
_atom_site_occupancy
_atom_site_symmetry_multiplicity
_atom_site_calc_flag
_atom_site_refinement_flags
N2 N 0.7408(4) 0.04858(11) 0.8033(4) 0.0469(8) Uani 1 1 d .
C7 C 1.0318(6) 0.12611(12) 0.7881(4) 0.0416(8) Uani 1 1 d .
C6 C 1.1703(6) 0.16784(13) 0.8684(4) 0.0477(9) Uani 1 1 d .
H6 H 1.2780 0.1878 0.8110 0.057 Uiso 1 1 calc R
N3 N 0.4981(5) 0.04493(13) 0.8183(4) 0.0590(9) Uani 1 1 d .
N1 N 1.0485(7) 0.11875(12) 0.6068(4) 0.0581(8) Uani 1 1 d .
C2 C 0.8769(5) 0.09461(13) 0.8738(4) 0.0451(9) Uani 1 1 d .
O2 O 1.2331(6) 0.13572(12) 0.5543(4) 0.0811(9) Uani 1 1 d .
N4 N 0.4216(5) -0.00179(14) 0.7517(4) 0.0629(9) Uani 1 1 d .
C5 C 1.1476(6) 0.17971(14) 1.0347(4) 0.0506(9) Uani 1 1 d .
C3 C 0.8600(7) 0.10713(16) 1.0408(5) 0.0611(10) Uani 1 1 d .
H3 H 0.7580 0.0863 1.1005 0.073 Uiso 1 1 calc R
C4 C 0.9923(7) 0.15006(17) 1.1203(5) 0.0650(10) Uani 1 1 d .
H4 H 0.9756 0.1587 1.2317 0.078 Uiso 1 1 calc R
O1 O 0.8776(6) 0.09788(14) 0.5185(4) 0.0973(12) Uani 1 1 d .
C1 C 1.2940(9) 0.22520(19) 1.1209(6) 0.0726(12) Uani 1 1 d .
F3 F 1.4291(8) 0.25122(18) 1.0327(5) 0.181(2) Uani 1 1 d .
F2 F 1.4469(8) 0.20876(14) 1.2463(6) 0.1731(18) Uani 1 1 d .
F1 F 1.1668(7) 0.26071(17) 1.1868(7) 0.194(2) Uani 1 1 d .
C C 0.8160(6) 0.00348(14) 0.7299(5) 0.0587(11) Uani 1 1 d .
H H 0.9742 -0.0044 0.7063 0.070 Uiso 1 1 calc R
C0AA C 0.6131(6) -0.02815(16) 0.6974(5) 0.0603(10) Uani 1 1 d .
H0A H 0.6065 -0.0624 0.6460 0.072 Uiso 1 1 calc R

loop_
_atom_site_aniso_label
_atom_site_aniso_U_11
_atom_site_aniso_U_22
_atom_site_aniso_U_33
_atom_site_aniso_U_23
_atom_site_aniso_U_13
_atom_site_aniso_U_12
N2 0.0337(15) 0.0468(17) 0.0610(19) 0.0048(14) 0.0087(12) 0.0011(13)
C7 0.0444(17) 0.0388(17) 0.0421(18) 0.0062(15) 0.0073(14) 0.0048(15)
C6 0.052(2) 0.0409(18) 0.052(2) 0.0080(16) 0.0142(17) -0.0009(16)
N3 0.0332(16) 0.068(2) 0.077(2) 0.0025(18) 0.0118(14) 0.0028(15)
N1 0.078(2) 0.0474(17) 0.051(2) 0.0008(15) 0.0193(17) -0.0073(17)
C2 0.0411(18) 0.0403(17) 0.055(2) 0.0084(16) 0.0086(16) 0.0026(15)
O2 0.092(2) 0.089(2) 0.0704(19) 0.0001(16) 0.0399(17) -0.0133(17)
N4 0.0401(17) 0.072(2) 0.078(2) -0.0046(18) 0.0111(15) -0.0073(16)
C5 0.056(2) 0.049(2) 0.047(2) 0.0026(17) 0.0063(16) -0.0028(17)
C3 0.065(2) 0.063(2) 0.059(3) 0.008(2) 0.0196(19) -0.0070(19)
C4 0.072(2) 0.078(3) 0.048(2) 0.000(2) 0.0151(19) -0.008(2)
O1 0.127(3) 0.109(3) 0.0543(19) -0.0057(17) 0.0041(18) -0.053(2)
C1 0.087(3) 0.069(3) 0.060(3) -0.013(2) 0.003(2) -0.020(3)
F3 0.255(4) 0.176(3) 0.122(3) -0.055(3) 0.063(3) -0.162(4)
F2 0.203(4) 0.129(3) 0.157(3) -0.003(3) -0.093(3) -0.048(3)
F1 0.133(3) 0.146(3) 0.311(6) -0.159(4) 0.060(3) -0.033(3)
C 0.0380(19) 0.052(2) 0.088(3) -0.002(2) 0.0170(19) 0.0043(17)
C0AA 0.048(2) 0.056(2) 0.079(3) -0.006(2) 0.0133(19) -0.0096(18)

loop_
_atom_type_symbol
_atom_type_description
_atom_type_scat_dispersion_real
_atom_type_scat_dispersion_imag
_atom_type_scat_source
N N 0.0061 0.0033 'International Tables Vol C Tables 4.2.6.8 and 6.1.1.4'
F F 0.0171 0.0103 'International Tables Vol C Tables 4.2.6.8 and 6.1.1.4'
O O 0.0106 0.0060 'International Tables Vol C Tables 4.2.6.8 and 6.1.1.4'
H H 0.0000 0.0000 'International Tables Vol C Tables 4.2.6.8 and 6.1.1.4'
C C 0.0033 0.0016 'International Tables Vol C Tables 4.2.6.8 and 6.1.1.4'

loop_
_geom_angle_atom_site_label_1
_geom_angle_atom_site_label_2
_geom_angle_atom_site_label_3
_geom_angle
N2 C C0AA 105.2(3)
C7 C6 C5 119.4(3)
C7 C2 N2 124.4(3)
C6 C7 N1 116.6(3)
C6 C7 C2 121.0(3)
C6 C5 C1 119.5(3)
N3 N2 C2 119.2(3)
N3 N4 C0AA 109.0(3)
C2 C7 N1 122.4(3)
O2 N1 C7 117.1(3)
N4 N3 N2 106.8(3)
N4 C0AA C 108.7(3)
C5 C4 C3 119.7(4)
C3 C2 N2 117.3(3)
C3 C2 C7 118.3(3)
C4 C5 C6 120.6(3)
C4 C5 C1 119.9(4)
C4 C3 C2 121.0(3)
O1 N1 C7 118.9(3)
O1 N1 O2 123.9(3)
F3 C1 C5 116.1(4)
F3 C1 F2 102.8(5)
F3 C1 F1 106.4(5)
F2 C1 C5 112.8(4)
F1 C1 C5 114.3(4)
F1 C1 F2 103.2(4)
C N2 N3 110.3(3)
C N2 C2 130.4(3)

loop_
_geom_bond_atom_site_label_1
_geom_bond_atom_site_label_2
_geom_bond_distance
N2 N3 1.352(3)
N2 C2 1.424(4)
N2 C 1.337(4)
C7 C6 1.378(5)
C7 N1 1.473(5)
C7 C2 1.388(4)
C6 C5 1.380(5)
N3 N4 1.304(4)
N1 O2 1.216(4)
N1 O1 1.210(4)
C2 C3 1.382(5)
N4 C0AA 1.349(4)
C5 C4 1.365(5)
C5 C1 1.486(5)
C3 C4 1.381(5)
C1 F3 1.257(5)
C1 F2 1.285(5)
C1 F1 1.268(5)
C C0AA 1.351(4)
